data_9016740
loop_
_publ_author_name
'Prewitt, C. T.'
'Buerger, M. J.'

_publ_section_title
;
 The crystal structure of cahnite, Ca2BAsO4(OH)4
;
_journal_name_full 'American Mineralogist'
_journal_page_first 1077
_journal_page_last 1085
_journal_volume 46
_journal_year 1961
_chemical_compound_source 'Franklin, New Jersey, USA'
_chemical_formula_sum 'As B Ca2 H4 O8'
_chemical_name_mineral Cahnite
_space_group_IT_number 82
_space_group_name_Hall 'I -4'
_space_group_name_H-M_alt 'I -4'
_symmetry_space_group_name_H-M 'I -4'
_cell_angle_alpha 90
_cell_angle_beta 90
_cell_angle_gamma 90
_cell_formula_units_Z 2
_cell_length_a 7.11
_cell_length_b 7.11
_cell_length_c 6.20
_cell_volume 313.423
_database_code_amcsd 0000097
_exptl_crystal_density_diffrn 3.157
_cod_duplicate_entry 9000094
_cod_data_source_file inputs/fixed/downloads/00/00187.cif
_cod_data_source_block 00187
_cod_original_formula_sum 'As B Ca2 O8 H4'
_cod_database_code 9016740

loop_
_space_group_symop_operation_xyz
x,y,z
1/2+x,1/2+y,1/2+z
y,-x,-z
1/2+y,1/2-x,1/2-z
-x,-y,z
1/2-x,1/2-y,1/2+z
-y,x,-z
1/2-y,1/2+x,1/2-z

loop_
_atom_site_label
_atom_site_fract_x
_atom_site_fract_y
_atom_site_fract_z
_atom_site_attached_hydrogens
_atom_site_type_symbol
As 0.00000 0.00000 0.00000 0 As
B 0.00000 0.50000 0.25000 0 B
Ca1 0.00000 0.00000 0.50000 0 Ca
Ca2 0.00000 0.50000 0.75000 0 Ca
O1 0.17800 0.05400 0.16700 0 O
O-H2 0.16000 0.44400 0.11400 1 O

loop_
_cod_changelog_entry_id
_cod_changelog_entry_author
_cod_changelog_entry_date
_cod_changelog_entry_text
1
;cod-tools version 3.8.0
Id: cif_guess_AMCSD_atom_types 9574 2023-05-10 09:00:05Z saulius
;
2023-05-10T18:57:19+03:00
;Derived atom types
from atom names that follow the AMCSD naming convention
(Wat == water, O-H == hydroxyl).
;

loop_
_cod_related_entry_id
_cod_related_entry_database
_cod_related_entry_code
1 AMCSD 0000097
2 Wikidata Q3649812
3 Wikipedia Cahnite
